data_4067212
loop_
_publ_author_name
'Dureen, Meghan A.'
'Brown, Christopher C.'
'Stephan, Douglas W.'

_publ_section_title
;
 Deprotonation and Addition Reactions of Frustrated Lewis Pairs with
 Alkynes
;
_journal_issue 23
_journal_name_full Organometallics
_journal_page_first 6594
_journal_paper_doi 10.1021/om1009044
_journal_volume 29
_journal_year 2010
_chemical_formula_sum 'C48.5 H26 B Cl5 F15 P'
_chemical_formula_weight 1112.72
_chemical_name_systematic
; 
 ? 
;
_space_group_IT_number 14
_symmetry_cell_setting monoclinic
_symmetry_space_group_name_Hall '-P 2yn'
_symmetry_space_group_name_H-M 'P 1 21/n 1'
_atom_sites_solution_hydrogens geom
_atom_sites_solution_primary direct
_atom_sites_solution_secondary difmap
_audit_creation_method SHELXL-97
_cell_angle_alpha 90.00
_cell_angle_beta 103.203(3)
_cell_angle_gamma 90.00
_cell_formula_units_Z 4
_cell_length_a 12.1892(8)
_cell_length_b 18.2218(11)
_cell_length_c 22.5003(14)
_cell_measurement_temperature 150(2)
_cell_volume 4865.4(5)
_computing_structure_refinement 'SHELXL-97 (Sheldrick, 1997)'
_computing_structure_solution 'SHELXS-97 (Sheldrick, 1990)'
_diffrn_ambient_temperature 150(2)
_diffrn_measured_fraction_theta_full 0.990
_diffrn_measured_fraction_theta_max 0.990
_diffrn_radiation_monochromator graphite
_diffrn_radiation_source 'fine-focus sealed tube'
_diffrn_radiation_type MoK\a
_diffrn_radiation_wavelength 0.71073
_diffrn_reflns_av_R_equivalents 0.0399
_diffrn_reflns_av_sigmaI/netI 0.0451
_diffrn_reflns_limit_h_max 16
_diffrn_reflns_limit_h_min -16
_diffrn_reflns_limit_k_max 19
_diffrn_reflns_limit_k_min -24
_diffrn_reflns_limit_l_max 30
_diffrn_reflns_limit_l_min -30
_diffrn_reflns_number 63390
_diffrn_reflns_theta_full 28.84
_diffrn_reflns_theta_max 28.84
_diffrn_reflns_theta_min 1.45
_exptl_absorpt_coefficient_mu 0.424
_exptl_absorpt_correction_T_max 0.8659
_exptl_absorpt_correction_T_min 0.7851
_exptl_absorpt_correction_type empirical
_exptl_crystal_density_diffrn 1.519
_exptl_crystal_density_method 'not measured'
_exptl_crystal_F_000 2228
_exptl_crystal_size_max 0.60
_exptl_crystal_size_mid 0.35
_exptl_crystal_size_min 0.35
_refine_diff_density_max 1.797
_refine_diff_density_min -1.707
_refine_diff_density_rms 0.137
_refine_ls_extinction_method none
_refine_ls_goodness_of_fit_ref 1.057
_refine_ls_hydrogen_treatment constr
_refine_ls_matrix_type full
_refine_ls_number_parameters 649
_refine_ls_number_reflns 12629
_refine_ls_number_restraints 0
_refine_ls_restrained_S_all 1.057
_refine_ls_R_factor_all 0.1283
_refine_ls_R_factor_gt 0.0890
_refine_ls_shift/su_max 0.001
_refine_ls_shift/su_mean 0.000
_refine_ls_structure_factor_coef Fsqd
_refine_ls_weighting_details 'calc w=1/[\s^2^(Fo^2^)+(0.1648P)^2^+10.2879P] where P=(Fo^2^+2Fc^2^)/3'
_refine_ls_weighting_scheme calc
_refine_ls_wR_factor_gt 0.2644
_refine_ls_wR_factor_ref 0.2974
_reflns_number_gt 8394
_reflns_number_total 12629
_reflns_threshold_expression >2sigma(I)
_cod_data_source_file om1009044_si_002.cif
_cod_data_source_block HCCC6H4C(PPh3)C(H)B(C6F5)3
_cod_depositor_comments
;
The following automatic conversions were performed:

'_symmetry_cell_setting' value 'Monoclinic' changed to 'monoclinic'
according to /home/saulius/struct/CIF-dictionaries/cif_core.dic
dictionary named 'cif_core.dic' version 2.4.1 from 2010-06-29.

Automatic conversion script
Id: cif_fix_values 1715 2011-07-08 13:25:40Z adriana 
;
_cod_original_sg_symbol_H-M P2(1)/n
_cod_original_formula_sum 'C48.50 H26 B Cl5 F15 P'
_cod_database_code 4067212

loop_
_symmetry_equiv_pos_as_xyz
'x, y, z'
'-x+1/2, y+1/2, -z+1/2'
'-x, -y, -z'
'x-1/2, -y-1/2, z-1/2'

loop_
_atom_site_label
_atom_site_type_symbol
_atom_site_fract_x
_atom_site_fract_y
_atom_site_fract_z
_atom_site_U_iso_or_equiv
_atom_site_adp_type
_atom_site_occupancy
_atom_site_symmetry_multiplicity
_atom_site_calc_flag
_atom_site_refinement_flags
P1 P 0.60821(7) 0.31287(5) 0.09523(4) 0.0201(2) Uani 1 1 d .
F1 F 1.1560(2) 0.36651(15) 0.28609(11) 0.0394(6) Uani 1 1 d .
F2 F 1.1906(3) 0.41431(18) 0.40096(12) 0.0576(8) Uani 1 1 d .
F3 F 1.0144(3) 0.42584(16) 0.45717(11) 0.0558(8) Uani 1 1 d .
F4 F 0.8046(3) 0.38680(16) 0.39485(11) 0.0473(7) Uani 1 1 d .
F5 F 0.7681(2) 0.33767(14) 0.28085(10) 0.0337(5) Uani 1 1 d .
F6 F 0.87731(18) 0.18662(12) 0.25608(10) 0.0283(5) Uani 1 1 d .
F7 F 0.9781(2) 0.05653(14) 0.27180(13) 0.0425(6) Uani 1 1 d .
F8 F 1.1852(2) 0.03728(15) 0.24559(14) 0.0480(7) Uani 1 1 d .
F9 F 1.2863(2) 0.15365(17) 0.20451(14) 0.0494(7) Uani 1 1 d .
F10 F 1.18600(19) 0.28217(14) 0.18464(12) 0.0363(6) Uani 1 1 d .
F11 F 1.0174(2) 0.48383(12) 0.22724(10) 0.0311(5) Uani 1 1 d .
F12 F 1.0880(2) 0.56885(13) 0.14836(12) 0.0385(6) Uani 1 1 d .
F13 F 1.1098(2) 0.51576(15) 0.03826(11) 0.0389(6) Uani 1 1 d .
F14 F 1.0572(2) 0.37237(15) 0.00923(10) 0.0394(6) Uani 1 1 d .
F15 F 0.98484(19) 0.28530(13) 0.08744(9) 0.0303(5) Uani 1 1 d .
C1 C 0.8202(3) 0.3017(2) 0.16878(14) 0.0203(7) Uani 1 1 d .
H1A H 0.7979 0.2517 0.1693 0.024 Uiso 1 1 calc R
C2 C 0.7416(3) 0.34774(19) 0.13765(14) 0.0194(6) Uani 1 1 d .
C3 C 0.7527(3) 0.4293(2) 0.13375(15) 0.0217(7) Uani 1 1 d .
C4 C 0.7371(3) 0.4733(2) 0.18219(16) 0.0250(7) Uani 1 1 d .
H4A H 0.7199 0.4513 0.2172 0.030 Uiso 1 1 calc R
C5 C 0.7735(3) 0.4632(2) 0.08156(16) 0.0252(7) Uani 1 1 d .
H5A H 0.7816 0.4339 0.0479 0.030 Uiso 1 1 calc R
C6 C 0.7823(3) 0.5388(2) 0.07832(18) 0.0282(8) Uani 1 1 d .
H6A H 0.7967 0.5610 0.0427 0.034 Uiso 1 1 calc R
C7 C 0.7466(3) 0.5494(2) 0.17910(17) 0.0289(8) Uani 1 1 d .
H7A H 0.7371 0.5788 0.2124 0.035 Uiso 1 1 calc R
C8 C 0.7700(3) 0.5826(2) 0.12771(18) 0.0276(8) Uani 1 1 d .
C9 C 0.7853(4) 0.6607(2) 0.1256(2) 0.0359(9) Uani 1 1 d .
C10 C 0.7985(5) 0.7247(3) 0.1248(3) 0.0506(12) Uani 1 1 d .
H10 H 0.8092 0.7764 0.1241 0.061 Uiso 1 1 calc R
C11 C 0.9601(3) 0.3509(2) 0.27637(15) 0.0248(7) Uani 1 1 d .
C12 C 1.0659(4) 0.3708(2) 0.31143(17) 0.0315(8) Uani 1 1 d .
C13 C 1.0852(4) 0.3956(2) 0.37068(18) 0.0386(10) Uani 1 1 d .
C14 C 0.9976(4) 0.4013(2) 0.39901(16) 0.0385(10) Uani 1 1 d .
C15 C 0.8913(4) 0.3816(2) 0.36754(17) 0.0335(9) Uani 1 1 d .
C16 C 0.8751(3) 0.3565(2) 0.30767(15) 0.0270(8) Uani 1 1 d .
C17 C 1.0216(3) 0.2414(2) 0.21613(14) 0.0226(7) Uani 1 1 d .
C18 C 0.9770(3) 0.1807(2) 0.23978(15) 0.0245(7) Uani 1 1 d .
C19 C 1.0282(3) 0.1123(2) 0.24939(18) 0.0304(8) Uani 1 1 d .
C20 C 1.1334(4) 0.1028(2) 0.23704(19) 0.0336(9) Uani 1 1 d .
C21 C 1.1832(3) 0.1616(3) 0.2157(2) 0.0345(9) Uani 1 1 d .
C22 C 1.1285(3) 0.2286(2) 0.20557(17) 0.0276(8) Uani 1 1 d .
C23 C 1.0004(3) 0.3782(2) 0.16267(15) 0.0224(7) Uani 1 1 d .
C24 C 1.0277(3) 0.4517(2) 0.17473(15) 0.0238(7) Uani 1 1 d .
C25 C 1.0637(3) 0.4981(2) 0.13370(17) 0.0279(8) Uani 1 1 d .
C26 C 1.0734(3) 0.4715(2) 0.07811(16) 0.0289(8) Uani 1 1 d .
C27 C 1.0472(3) 0.3995(2) 0.06342(16) 0.0290(8) Uani 1 1 d .
C28 C 1.0109(3) 0.3556(2) 0.10526(16) 0.0245(7) Uani 1 1 d .
C29 C 0.4979(3) 0.3763(2) 0.10131(15) 0.0221(7) Uani 1 1 d .
C30 C 0.4917(3) 0.4440(2) 0.07124(17) 0.0291(8) Uani 1 1 d .
H30 H 0.5395 0.4536 0.0442 0.035 Uiso 1 1 calc R
C31 C 0.4164(3) 0.4967(2) 0.08083(18) 0.0300(8) Uani 1 1 d .
H31 H 0.4125 0.5425 0.0604 0.036 Uiso 1 1 calc R
C32 C 0.3465(3) 0.4830(2) 0.12013(19) 0.0310(8) Uani 1 1 d .
H32 H 0.2965 0.5201 0.1276 0.037 Uiso 1 1 calc R
C33 C 0.3491(4) 0.4157(3) 0.1485(2) 0.0372(9) Uani 1 1 d .
H33 H 0.2992 0.4061 0.1745 0.045 Uiso 1 1 calc R
C34 C 0.4246(3) 0.3616(2) 0.13930(18) 0.0296(8) Uani 1 1 d .
H34 H 0.4261 0.3152 0.1587 0.036 Uiso 1 1 calc R
C35 C 0.5765(3) 0.2249(2) 0.12265(16) 0.0254(7) Uani 1 1 d .
C36 C 0.5855(3) 0.2132(2) 0.18518(16) 0.0267(7) Uani 1 1 d .
H36 H 0.6166 0.2504 0.2137 0.032 Uiso 1 1 calc R
C37 C 0.5490(4) 0.1473(2) 0.20565(18) 0.0337(9) Uani 1 1 d .
H37 H 0.5573 0.1387 0.2481 0.040 Uiso 1 1 calc R
C38 C 0.5003(6) 0.0945(3) 0.1631(2) 0.0529(13) Uani 1 1 d .
H38 H 0.4742 0.0499 0.1768 0.064 Uiso 1 1 calc R
C39 C 0.4894(6) 0.1057(3) 0.1018(3) 0.0610(16) Uani 1 1 d .
H39 H 0.4546 0.0693 0.0735 0.073 Uiso 1 1 calc R
C40 C 0.5292(5) 0.1705(3) 0.0807(2) 0.0468(12) Uani 1 1 d .
H40 H 0.5240 0.1775 0.0383 0.056 Uiso 1 1 calc R
C41 C 0.6130(3) 0.30549(19) 0.01574(15) 0.0226(7) Uani 1 1 d .
C42 C 0.7165(3) 0.2939(2) 0.00112(16) 0.0298(8) Uani 1 1 d .
H42 H 0.7830 0.2905 0.0327 0.036 Uiso 1 1 calc R
C43 C 0.7230(4) 0.2873(3) -0.05983(18) 0.0374(9) Uani 1 1 d .
H43 H 0.7939 0.2801 -0.0698 0.045 Uiso 1 1 calc R
C44 C 0.6256(4) 0.2912(2) -0.10561(17) 0.0360(9) Uani 1 1 d .
H44 H 0.6300 0.2869 -0.1471 0.043 Uiso 1 1 calc R
C45 C 0.5220(4) 0.3014(2) -0.09169(17) 0.0334(9) Uani 1 1 d .
H45 H 0.4556 0.3033 -0.1235 0.040 Uiso 1 1 calc R
C46 C 0.5148(3) 0.3091(2) -0.03072(16) 0.0281(8) Uani 1 1 d .
H46 H 0.4438 0.3166 -0.0210 0.034 Uiso 1 1 calc R
B1 B 0.9495(3) 0.3199(2) 0.20606(16) 0.0205(7) Uani 1 1 d .
Cl1 Cl 0.7756(2) 0.05387(17) 0.15042(13) 0.1205(9) Uani 1 1 d .
Cl2 Cl 0.8393(6) 0.1254(2) 0.0510(2) 0.211(2) Uani 1 1 d .
Cl3 Cl 1.09922(17) 0.76771(15) 0.17908(14) 0.1105(8) Uani 1 1 d .
Cl4 Cl 0.9691(2) 0.89902(18) 0.17976(17) 0.1329(11) Uani 1 1 d .
C47 C 0.7936(14) 0.0487(7) 0.0747(6) 0.145(5) Uani 1 1 d .
H47A H 0.8478 0.0090 0.0722 0.174 Uiso 1 1 calc R
H47B H 0.7206 0.0357 0.0472 0.174 Uiso 1 1 calc R
C48 C 1.0843(9) 0.8617(7) 0.1673(8) 0.145(5) Uani 1 1 d .
H48A H 1.1498 0.8863 0.1940 0.174 Uiso 1 1 calc R
H48B H 1.0876 0.8722 0.1245 0.174 Uiso 1 1 calc R
Cl6 Cl 0.8349(9) 0.9379(5) -0.0662(5) 0.214(5) Uani 0.50 1 d P
Cl5 Cl 0.8047(18) 0.8062(12) -0.0086(8) 0.435(18) Uani 0.50 1 d P
C49 C 0.840(2) 0.8548(19) -0.0599(10) 0.176(15) Uani 0.50 1 d P
H49B H 0.9191 0.8414 -0.0586 0.212 Uiso 0.50 1 calc PR
H49A H 0.7950 0.8356 -0.0991 0.212 Uiso 0.50 1 calc PR

loop_
_atom_site_aniso_label
_atom_site_aniso_U_11
_atom_site_aniso_U_22
_atom_site_aniso_U_33
_atom_site_aniso_U_23
_atom_site_aniso_U_13
_atom_site_aniso_U_12
P1 0.0256(4) 0.0175(4) 0.0163(4) 0.0023(3) 0.0031(3) 0.0005(3)
F1 0.0313(12) 0.0472(16) 0.0353(12) -0.0018(11) -0.0015(10) -0.0013(11)
F2 0.0641(19) 0.060(2) 0.0358(14) -0.0075(13) -0.0146(13) -0.0127(15)
F3 0.107(3) 0.0383(16) 0.0189(11) -0.0071(10) 0.0078(13) -0.0088(16)
F4 0.0748(19) 0.0428(16) 0.0331(13) -0.0062(11) 0.0308(13) -0.0015(14)
F5 0.0388(12) 0.0383(14) 0.0266(11) 0.0001(10) 0.0127(9) -0.0008(10)
F6 0.0291(11) 0.0287(12) 0.0284(10) 0.0098(9) 0.0091(8) 0.0024(9)
F7 0.0412(14) 0.0286(14) 0.0577(16) 0.0196(12) 0.0117(12) 0.0040(10)
F8 0.0469(15) 0.0307(14) 0.0669(18) 0.0096(13) 0.0141(13) 0.0163(12)
F9 0.0341(13) 0.0491(17) 0.0696(19) 0.0076(14) 0.0215(13) 0.0131(12)
F10 0.0301(11) 0.0339(14) 0.0473(14) 0.0101(11) 0.0140(10) 0.0016(10)
F11 0.0424(13) 0.0235(12) 0.0281(11) -0.0037(9) 0.0094(9) -0.0014(9)
F12 0.0454(14) 0.0238(13) 0.0445(13) 0.0040(10) 0.0065(11) -0.0082(10)
F13 0.0408(13) 0.0446(16) 0.0318(12) 0.0170(11) 0.0091(10) -0.0041(11)
F14 0.0524(15) 0.0462(16) 0.0233(11) 0.0024(10) 0.0163(10) 0.0001(12)
F15 0.0402(12) 0.0276(12) 0.0236(10) -0.0033(9) 0.0083(9) -0.0023(10)
C1 0.0272(16) 0.0206(18) 0.0139(13) 0.0005(12) 0.0064(12) -0.0011(13)
C2 0.0239(15) 0.0194(17) 0.0147(13) -0.0013(12) 0.0041(11) -0.0002(13)
C3 0.0206(15) 0.0216(18) 0.0218(15) 0.0017(13) 0.0029(12) 0.0019(13)
C4 0.0272(17) 0.0249(19) 0.0229(16) 0.0007(13) 0.0056(13) 0.0028(14)
C5 0.0282(17) 0.0243(19) 0.0236(16) 0.0025(13) 0.0071(13) 0.0013(14)
C6 0.0301(18) 0.024(2) 0.0312(18) 0.0049(15) 0.0091(14) -0.0009(15)
C7 0.0330(19) 0.023(2) 0.0304(18) -0.0048(15) 0.0062(15) 0.0018(15)
C8 0.0247(17) 0.0188(19) 0.038(2) 0.0015(15) 0.0057(15) 0.0002(14)
C9 0.038(2) 0.025(2) 0.047(2) -0.0011(18) 0.0138(18) 0.0014(17)
C10 0.063(3) 0.024(2) 0.069(3) 0.002(2) 0.025(3) -0.004(2)
C11 0.0326(18) 0.0218(19) 0.0174(14) 0.0044(13) 0.0004(13) 0.0008(14)
C12 0.042(2) 0.026(2) 0.0237(17) 0.0002(14) 0.0005(15) 0.0002(16)
C13 0.053(3) 0.030(2) 0.0232(18) -0.0003(15) -0.0097(17) -0.0040(19)
C14 0.075(3) 0.023(2) 0.0148(15) -0.0008(14) 0.0043(17) -0.004(2)
C15 0.060(3) 0.023(2) 0.0217(17) 0.0002(14) 0.0170(17) 0.0012(18)
C16 0.039(2) 0.0227(19) 0.0192(15) 0.0016(13) 0.0055(14) 0.0012(15)
C17 0.0264(16) 0.0231(18) 0.0163(14) 0.0016(12) 0.0005(12) 0.0023(14)
C18 0.0255(16) 0.027(2) 0.0197(15) 0.0034(13) 0.0017(12) 0.0026(14)
C19 0.0329(19) 0.026(2) 0.0307(18) 0.0064(15) 0.0049(15) 0.0008(15)
C20 0.037(2) 0.026(2) 0.037(2) 0.0046(16) 0.0074(16) 0.0109(16)
C21 0.0261(18) 0.037(2) 0.041(2) 0.0031(18) 0.0098(16) 0.0069(16)
C22 0.0272(17) 0.026(2) 0.0302(17) 0.0032(15) 0.0080(14) -0.0001(15)
C23 0.0238(16) 0.0233(18) 0.0194(15) 0.0032(13) 0.0035(12) 0.0016(13)
C24 0.0258(16) 0.0236(19) 0.0211(15) 0.0015(13) 0.0033(12) 0.0019(14)
C25 0.0276(17) 0.024(2) 0.0306(18) 0.0041(15) 0.0046(14) -0.0003(14)
C26 0.0292(17) 0.033(2) 0.0251(17) 0.0116(15) 0.0067(14) -0.0010(16)
C27 0.0297(18) 0.036(2) 0.0215(16) 0.0045(15) 0.0067(14) 0.0012(16)
C28 0.0259(16) 0.0255(19) 0.0215(15) 0.0008(13) 0.0043(13) -0.0006(14)
C29 0.0237(15) 0.0199(18) 0.0208(15) -0.0006(13) 0.0010(12) -0.0004(13)
C30 0.0309(18) 0.028(2) 0.0288(17) 0.0073(15) 0.0064(14) 0.0010(15)
C31 0.0330(19) 0.023(2) 0.0319(18) 0.0032(15) 0.0021(15) 0.0030(15)
C32 0.0242(17) 0.029(2) 0.039(2) -0.0019(16) 0.0042(15) 0.0033(15)
C33 0.032(2) 0.037(2) 0.047(2) 0.0053(19) 0.0181(18) 0.0036(17)
C34 0.0312(18) 0.0221(19) 0.0373(19) 0.0072(15) 0.0111(15) -0.0003(15)
C35 0.0351(18) 0.0202(18) 0.0214(15) 0.0046(13) 0.0077(14) 0.0013(15)
C36 0.0307(18) 0.027(2) 0.0217(16) 0.0028(14) 0.0051(13) -0.0010(15)
C37 0.044(2) 0.030(2) 0.0284(18) 0.0075(16) 0.0115(16) 0.0021(17)
C38 0.091(4) 0.028(2) 0.046(3) 0.003(2) 0.028(3) -0.013(3)
C39 0.111(5) 0.029(3) 0.046(3) -0.004(2) 0.023(3) -0.023(3)
C40 0.089(4) 0.027(2) 0.0273(19) 0.0005(16) 0.019(2) -0.008(2)
C41 0.0311(17) 0.0175(17) 0.0178(14) 0.0010(12) 0.0029(13) -0.0027(14)
C42 0.0329(19) 0.035(2) 0.0207(16) -0.0019(14) 0.0039(14) 0.0036(16)
C43 0.044(2) 0.044(3) 0.0246(18) -0.0047(17) 0.0089(16) 0.0025(19)
C44 0.057(3) 0.031(2) 0.0197(16) -0.0028(15) 0.0067(17) -0.0021(19)
C45 0.044(2) 0.030(2) 0.0208(16) 0.0002(15) -0.0040(15) -0.0033(17)
C46 0.0340(19) 0.027(2) 0.0207(15) 0.0024(14) 0.0000(14) -0.0042(15)
B1 0.0254(17) 0.0191(19) 0.0169(15) 0.0014(13) 0.0047(13) 0.0006(15)
Cl1 0.1164(19) 0.126(2) 0.1109(18) -0.0420(16) 0.0092(15) 0.0036(16)
Cl2 0.307(7) 0.121(3) 0.207(5) 0.025(3) 0.061(4) -0.045(3)
Cl3 0.0616(11) 0.1168(19) 0.148(2) 0.0111(16) 0.0131(12) 0.0014(11)
Cl4 0.0749(14) 0.130(2) 0.183(3) -0.067(2) 0.0067(15) 0.0064(14)
C47 0.216(15) 0.095(8) 0.112(8) 0.005(6) 0.010(9) 0.020(8)
C48 0.074(6) 0.145(11) 0.224(15) 0.022(10) 0.051(8) 0.012(6)
Cl6 0.245(10) 0.144(6) 0.209(8) -0.077(6) -0.042(7) 0.099(7)
Cl5 0.55(3) 0.54(3) 0.322(17) 0.30(2) 0.32(2) 0.41(3)
C49 0.18(2) 0.27(4) 0.086(13) 0.045(18) 0.053(15) 0.15(3)

loop_
_atom_type_symbol
_atom_type_description
_atom_type_scat_dispersion_real
_atom_type_scat_dispersion_imag
_atom_type_scat_source
C C 0.0033 0.0016 'International Tables Vol C Tables 4.2.6.8 and 6.1.1.4'
H H 0.0000 0.0000 'International Tables Vol C Tables 4.2.6.8 and 6.1.1.4'
B B 0.0013 0.0007 'International Tables Vol C Tables 4.2.6.8 and 6.1.1.4'
F F 0.0171 0.0103 'International Tables Vol C Tables 4.2.6.8 and 6.1.1.4'
P P 0.1023 0.0942 'International Tables Vol C Tables 4.2.6.8 and 6.1.1.4'
Cl Cl 0.1484 0.1585 'International Tables Vol C Tables 4.2.6.8 and 6.1.1.4'

loop_
_geom_angle_atom_site_label_1
_geom_angle_atom_site_label_2
_geom_angle_atom_site_label_3
_geom_angle
C35 P1 C29 108.94(17)
C35 P1 C2 111.87(17)
C29 P1 C2 109.42(16)
C35 P1 C41 109.41(16)
C29 P1 C41 108.44(16)
C2 P1 C41 108.71(15)
C2 C1 B1 128.8(3)
C1 C2 C3 126.0(3)
C1 C2 P1 120.3(3)
C3 C2 P1 113.7(2)
C5 C3 C4 118.8(3)
C5 C3 C2 121.6(3)
C4 C3 C2 119.5(3)
C7 C4 C3 120.2(3)
C6 C5 C3 121.0(3)
C5 C6 C8 120.0(3)
C8 C7 C4 120.6(3)
C7 C8 C6 119.4(4)
C7 C8 C9 120.7(4)
C6 C8 C9 119.9(4)
C10 C9 C8 179.0(6)
C16 C11 C12 113.3(3)
C16 C11 B1 127.4(3)
C12 C11 B1 119.2(3)
F1 C12 C13 116.9(4)
F1 C12 C11 118.8(3)
C13 C12 C11 124.3(4)
F2 C13 C14 119.9(4)
F2 C13 C12 120.2(4)
C14 C13 C12 119.9(4)
F3 C14 C13 120.9(4)
F3 C14 C15 120.1(4)
C13 C14 C15 119.0(3)
F4 C15 C14 119.6(3)
F4 C15 C16 120.9(4)
C14 C15 C16 119.5(4)
F5 C16 C11 120.9(3)
F5 C16 C15 115.1(3)
C11 C16 C15 124.0(4)
C18 C17 C22 113.2(3)
C18 C17 B1 119.7(3)
C22 C17 B1 127.1(3)
F6 C18 C19 115.4(3)
F6 C18 C17 119.6(3)
C19 C18 C17 124.9(3)
F7 C19 C20 120.2(4)
F7 C19 C18 120.8(4)
C20 C19 C18 119.0(4)
F8 C20 C21 120.9(4)
F8 C20 C19 120.6(4)
C21 C20 C19 118.5(4)
F9 C21 C20 119.3(4)
F9 C21 C22 119.9(4)
C20 C21 C22 120.8(4)
F10 C22 C21 115.3(3)
F10 C22 C17 121.2(3)
C21 C22 C17 123.5(4)
C28 C23 C24 113.5(3)
C28 C23 B1 118.9(3)
C24 C23 B1 127.4(3)
F11 C24 C23 121.5(3)
F11 C24 C25 115.0(3)
C23 C24 C25 123.5(3)
F12 C25 C26 120.1(3)
F12 C25 C24 120.2(3)
C26 C25 C24 119.7(4)
F13 C26 C25 120.2(4)
F13 C26 C27 120.2(3)
C25 C26 C27 119.6(3)
F14 C27 C26 120.3(3)
F14 C27 C28 120.8(4)
C26 C27 C28 118.9(3)
F15 C28 C27 115.8(3)
F15 C28 C23 119.3(3)
C27 C28 C23 124.9(4)
C34 C29 C30 119.6(3)
C34 C29 P1 121.1(3)
C30 C29 P1 119.1(3)
C31 C30 C29 120.1(4)
C30 C31 C32 120.3(4)
C33 C32 C31 120.2(4)
C32 C33 C34 120.3(4)
C29 C34 C33 119.4(4)
C40 C35 C36 119.7(4)
C40 C35 P1 119.3(3)
C36 C35 P1 120.5(3)
C37 C36 C35 120.3(4)
C38 C37 C36 119.1(4)
C39 C38 C37 121.2(4)
C38 C39 C40 120.3(5)
C35 C40 C39 119.4(4)
C42 C41 C46 119.8(3)
C42 C41 P1 118.8(3)
C46 C41 P1 121.3(3)
C41 C42 C43 120.3(4)
C44 C43 C42 119.6(4)
C45 C44 C43 120.8(4)
C44 C45 C46 120.0(4)
C41 C46 C45 119.5(4)
C1 B1 C11 114.4(3)
C1 B1 C23 105.9(3)
C11 B1 C23 112.7(3)
C1 B1 C17 108.1(3)
C11 B1 C17 103.8(3)
C23 B1 C17 112.0(3)
Cl2 C47 Cl1 113.2(7)
Cl4 C48 Cl3 116.5(7)
Cl6 C49 Cl5 127.7(17)

loop_
_geom_bond_atom_site_label_1
_geom_bond_atom_site_label_2
_geom_bond_distance
P1 C35 1.792(4)
P1 C29 1.801(4)
P1 C2 1.803(3)
P1 C41 1.808(3)
F1 C12 1.350(5)
F2 C13 1.353(5)
F3 C14 1.353(4)
F4 C15 1.341(5)
F5 C16 1.351(5)
F6 C18 1.352(4)
F7 C19 1.342(5)
F8 C20 1.344(5)
F9 C21 1.346(5)
F10 C22 1.348(4)
F11 C24 1.350(4)
F12 C25 1.347(5)
F13 C26 1.353(4)
F14 C27 1.347(4)
F15 C28 1.357(4)
C1 C2 1.344(5)
C1 B1 1.641(5)
C2 C3 1.496(5)
C3 C5 1.400(5)
C3 C4 1.401(5)
C4 C7 1.394(6)
C5 C6 1.385(6)
C6 C8 1.403(6)
C7 C8 1.391(6)
C8 C9 1.438(6)
C9 C10 1.179(7)
C11 C16 1.383(5)
C11 C12 1.397(5)
C11 B1 1.657(5)
C12 C13 1.376(5)
C13 C14 1.366(7)
C14 C15 1.375(7)
C15 C16 1.393(5)
C17 C18 1.390(5)
C17 C22 1.397(5)
C17 B1 1.667(5)
C18 C19 1.388(6)
C19 C20 1.383(6)
C20 C21 1.370(6)
C21 C22 1.384(6)
C23 C28 1.390(5)
C23 C24 1.391(5)
C23 B1 1.657(5)
C24 C25 1.394(5)
C25 C26 1.372(5)
C26 C27 1.373(6)
C27 C28 1.383(5)
C29 C34 1.396(5)
C29 C30 1.401(5)
C30 C31 1.380(6)
C31 C32 1.384(6)
C32 C33 1.381(6)
C33 C34 1.397(6)
C35 C40 1.398(6)
C35 C36 1.402(5)
C36 C37 1.394(6)
C37 C38 1.392(7)
C38 C39 1.370(7)
C39 C40 1.400(7)
C41 C42 1.390(5)
C41 C46 1.399(5)
C42 C43 1.397(5)
C43 C44 1.385(6)
C44 C45 1.381(6)
C45 C46 1.401(5)
Cl1 C47 1.769(13)
Cl2 C47 1.639(13)
Cl3 C48 1.737(13)
Cl4 C48 1.641(11)
Cl6 C49 1.52(3)
Cl5 C49 1.59(3)
